data_7013695
loop_
_publ_author_name
'Liu, Weisheng'
'Li, Xiaofeng'
'Wen, Yonghong'
'Tan, Minyu'

_publ_section_title
;
 Design and coordination behavior of the first selective recognition
 ligand of 147Pm(III).
;
_journal_issue 4
_journal_name_full 'Dalton transactions (Cambridge, England : 2003)'
_journal_page_first 640
_journal_page_last 644
_journal_paper_doi 10.1039/b312381b
_journal_year 2004
_chemical_formula_sum 'C42 H54 Er N13 O27'
_chemical_formula_weight 1340.24
_chemical_name_systematic
;
?
;
_space_group_IT_number 14
_symmetry_cell_setting monoclinic
_symmetry_space_group_name_Hall '-P 2yn'
_symmetry_space_group_name_H-M 'P 1 21/n 1'
_atom_sites_solution_hydrogens geom
_atom_sites_solution_primary direct
_atom_sites_solution_secondary difmap
_audit_creation_method SHELXL-97
_cell_angle_alpha 90.00
_cell_angle_beta 94.150(10)
_cell_angle_gamma 90.00
_cell_formula_units_Z 4
_cell_length_a 12.337(2)
_cell_length_b 11.270(2)
_cell_length_c 38.712(6)
_cell_measurement_reflns_used 25
_cell_measurement_temperature 291(2)
_cell_measurement_theta_max 14.82
_cell_measurement_theta_min 5.28
_cell_volume 5368.3(15)
_computing_cell_refinement 'Siemens XSCANS'
_computing_data_collection 'Siemens XSCANS'
_computing_data_reduction 'Siemens SHELXTL'
_computing_molecular_graphics 'Siemens SHELXTL'
_computing_publication_material 'Siemens SHELXTL'
_computing_structure_refinement 'SHELXL-97 (Sheldrick, 1997)'
_computing_structure_solution 'SHELXS-97 (Sheldrick, 1990)'
_diffrn_ambient_temperature 291(2)
_diffrn_measured_fraction_theta_full 0.845
_diffrn_measured_fraction_theta_max 0.845
_diffrn_measurement_device_type 'Siemens P4'
_diffrn_measurement_method '\w scans'
_diffrn_radiation_monochromator graphite
_diffrn_radiation_source 'normal-focus sealed tube'
_diffrn_radiation_type MoK\a
_diffrn_radiation_wavelength 0.71073
_diffrn_reflns_av_R_equivalents 0.0255
_diffrn_reflns_av_sigmaI/netI 0.0526
_diffrn_reflns_limit_h_max 14
_diffrn_reflns_limit_h_min 0
_diffrn_reflns_limit_k_max 13
_diffrn_reflns_limit_k_min 0
_diffrn_reflns_limit_l_max 45
_diffrn_reflns_limit_l_min -46
_diffrn_reflns_number 10831
_diffrn_reflns_theta_full 25.00
_diffrn_reflns_theta_max 25.00
_diffrn_reflns_theta_min 1.70
_diffrn_standards_decay_% 3.08
_diffrn_standards_interval_count 97
_diffrn_standards_number 3
_exptl_absorpt_coefficient_mu 1.665
_exptl_absorpt_correction_T_max 0.8065
_exptl_absorpt_correction_T_min 0.4369
_exptl_absorpt_correction_type empirical
_exptl_crystal_density_diffrn 1.658
_exptl_crystal_density_method 'not measured'
_exptl_crystal_F_000 2724
_exptl_crystal_size_max 0.68
_exptl_crystal_size_mid 0.40
_exptl_crystal_size_min 0.16
_refine_diff_density_max 0.701
_refine_diff_density_min -0.690
_refine_diff_density_rms 0.076
_refine_ls_extinction_coef 0.00027(8)
_refine_ls_extinction_expression Fc^*^=kFc[1+0.001xFc^2^\l^3^/sin(2\q)]^-1/4^
_refine_ls_extinction_method SHELXL
_refine_ls_goodness_of_fit_ref 1.016
_refine_ls_hydrogen_treatment constr
_refine_ls_matrix_type full
_refine_ls_number_parameters 758
_refine_ls_number_reflns 7995
_refine_ls_number_restraints 3
_refine_ls_restrained_S_all 1.019
_refine_ls_R_factor_all 0.0679
_refine_ls_R_factor_gt 0.0374
_refine_ls_shift/su_max 0.001
_refine_ls_shift/su_mean 0.000
_refine_ls_structure_factor_coef Fsqd
_refine_ls_weighting_details 'calc w=1/[\s^2^(Fo^2^)+(0.0460P)^2^+0.0000P] where P=(Fo^2^+2Fc^2^)/3'
_refine_ls_weighting_scheme calc
_refine_ls_wR_factor_gt 0.0839
_refine_ls_wR_factor_ref 0.0920
_reflns_number_gt 5299
_reflns_number_total 7995
_reflns_threshold_expression >2sigma(I)
_cod_data_source_file b312381b.txt
_cod_data_source_block y817
_cod_depositor_comments
;
The following automatic conversions were performed:
'_symmetry_cell_setting' value 'Monoclinic' changed to 'monoclinic'
according to '/home/saulius/struct/CIF-dictionaries/cif_core.dic'
dictionary named 'cif_core.dic' version 2.4.1 from 2010-06-29.

Automatic conversion script
Id: cif_fix_enum 1527 2010-12-29 10:47:43Z saulius 

The following automatic conversions were performed:

'_refine_ls_hydrogen_treatment' value 'constra' was replaced with the
value 'constr' as specified in the replacement file
'src/cod-tools/trunk/data/replacement-values/replacement_values.lst'.

Automatic conversion script
Id: cif_fix_values 5376 2017-05-30 11:51:03Z andrius 
;
_cod_original_sg_symbol_H-M P2(1)/n
_cod_database_code 7013695

loop_
_symmetry_equiv_pos_as_xyz
'x, y, z'
'-x+1/2, y+1/2, -z+1/2'
'-x, -y, -z'
'x-1/2, -y-1/2, z-1/2'

loop_
_atom_site_label
_atom_site_type_symbol
_atom_site_fract_x
_atom_site_fract_y
_atom_site_fract_z
_atom_site_U_iso_or_equiv
_atom_site_adp_type
_atom_site_occupancy
_atom_site_symmetry_multiplicity
_atom_site_calc_flag
_atom_site_refinement_flags
_atom_site_disorder_assembly
_atom_site_disorder_group
Er Er -0.420546(16) 1.25530(2) 0.112473(6) 0.02673(9) Uani 1 1 d . . .
O1 O -0.5945(3) 1.1592(4) 0.10363(10) 0.0370(10) Uani 1 1 d . . .
O2 O -0.4844(3) 1.1646(3) 0.16127(10) 0.0320(9) Uani 1 1 d . . .
O3 O -0.3628(3) 1.0594(3) 0.10091(11) 0.0390(10) Uani 1 1 d . . .
O4 O -0.2753(3) 1.1840(3) 0.14792(10) 0.0298(9) Uani 1 1 d . . .
O5 O -0.4936(3) 1.4065(4) 0.07414(10) 0.0410(10) Uani 1 1 d . . .
O6 O -0.5381(3) 1.3895(3) 0.13657(11) 0.0395(10) Uani 1 1 d . . .
O7 O -0.3190(3) 1.4190(3) 0.12763(11) 0.0351(9) Uani 1 1 d . A .
O8 O -0.0912(3) 1.2867(4) 0.06720(12) 0.0512(12) Uani 1 1 d . . .
O9 O -0.2578(3) 1.2745(4) 0.07886(10) 0.0408(10) Uani 1 1 d . . .
O10 O 0.1802(4) 1.3577(5) 0.15961(17) 0.089(2) Uani 1 1 d . . .
O11 O 0.1333(4) 1.4276(6) 0.20772(15) 0.0827(18) Uani 1 1 d . . .
O12 O -0.2178(5) 1.6081(6) 0.21103(16) 0.104(2) Uani 1 1 d D A .
O13 O -0.3282(8) 1.6090(11) 0.1691(3) 0.106(4) Uani 0.50 1 d PD A 1
O13' O -0.3294(8) 1.4948(10) 0.1953(3) 0.106(4) Uani 0.50 1 d PD A 2
O14 O -0.1951(4) 0.7448(5) 0.11379(18) 0.0860(18) Uani 1 1 d . . .
O15 O -0.0238(5) 0.8327(5) 0.15493(17) 0.0904(19) Uani 1 1 d . . .
O16 O 0.0924(5) 0.6951(6) 0.16796(17) 0.0899(19) Uani 1 1 d . . .
O17 O 0.2148(4) 0.4685(5) 0.07488(17) 0.090(2) Uani 1 1 d . . .
O18 O 0.1098(5) 0.4391(5) 0.02854(16) 0.0834(18) Uani 1 1 d . . .
O19 O -0.2803(4) 0.5352(6) 0.03855(19) 0.097(2) Uani 1 1 d . . .
O20 O -0.2908(6) 0.7203(6) 0.0458(3) 0.138(3) Uani 1 1 d . . .
O21 O 0.2108(3) 0.9089(4) 0.10332(12) 0.0504(12) Uani 1 1 d . . .
O22 O 0.3304(3) 0.8407(5) 0.04915(15) 0.0713(16) Uani 1 1 d . . .
O23 O 0.2420(4) 0.6915(5) 0.02686(18) 0.087(2) Uani 1 1 d . . .
O24 O -0.1135(4) 0.8278(5) -0.02519(16) 0.0822(18) Uani 1 1 d . . .
O25 O -0.2100(4) 0.9434(5) 0.00527(14) 0.0709(16) Uani 1 1 d . . .
O26 O -0.0782(3) 1.0736(4) 0.11582(14) 0.0610(14) Uani 1 1 d . . .
O27 O 0.0928(3) 1.0956(5) 0.12613(14) 0.0694(15) Uani 1 1 d . . .
N1 N -0.4727(3) 1.1863(5) 0.04900(12) 0.0382(12) Uani 1 1 d . . .
N2 N -0.6209(3) 1.1244(5) 0.19489(13) 0.0411(13) Uani 1 1 d . . .
N3 N -0.2272(4) 1.0372(4) 0.18516(13) 0.0395(12) Uani 1 1 d . . .
N4 N -0.6019(4) 1.5756(4) 0.14227(14) 0.0410(12) Uani 1 1 d . . .
N5 N -0.1618(4) 1.3061(4) 0.08638(13) 0.0376(12) Uani 1 1 d . . .
N6 N 0.1134(4) 1.3988(5) 0.17771(19) 0.0590(17) Uani 1 1 d . . .
N7 N -0.2515(5) 1.5545(8) 0.1852(2) 0.106(3) Uani 1 1 d D . .
N8 N -0.2445(5) 0.6281(6) 0.04941(19) 0.0679(18) Uani 1 1 d . . .
N9 N 0.0203(5) 0.7396(6) 0.14811(17) 0.0627(16) Uani 1 1 d . . .
N10 N 0.1285(5) 0.4808(6) 0.05706(18) 0.0623(17) Uani 1 1 d . . .
N11 N 0.2448(5) 0.7889(5) 0.04054(15) 0.0498(15) Uani 1 1 d . . .
N12 N -0.1261(4) 0.8861(5) 0.00096(16) 0.0551(15) Uani 1 1 d . . .
N13 N 0.0154(4) 1.0508(5) 0.10960(15) 0.0469(14) Uani 1 1 d . . .
C1 C -0.5880(4) 1.1442(6) 0.04396(16) 0.0472(17) Uani 1 1 d . . .
H1A H -0.5880 1.0582 0.0427 0.057 Uiso 1 1 calc R . .
H1B H -0.6194 1.1740 0.0220 0.057 Uiso 1 1 calc R . .
C2 C -0.6588(4) 1.1815(6) 0.07192(15) 0.0425(16) Uani 1 1 d . . .
H2A H -0.6772 1.2650 0.0698 0.051 Uiso 1 1 calc R . .
H2B H -0.7253 1.1355 0.0709 0.051 Uiso 1 1 calc R . .
C3 C -0.6596(4) 1.1471(5) 0.13241(14) 0.0321(13) Uani 1 1 d . . .
H3A H -0.7009 1.0739 0.1306 0.039 Uiso 1 1 calc R . .
H3B H -0.7101 1.2130 0.1331 0.039 Uiso 1 1 calc R . .
C4 C -0.5825(4) 1.1461(5) 0.16473(16) 0.0329(13) Uani 1 1 d . . .
C5 C -0.7349(5) 1.0946(7) 0.19953(18) 0.0560(19) Uani 1 1 d . . .
H5A H -0.7806 1.1283 0.1806 0.067 Uiso 1 1 calc R . .
H5B H -0.7559 1.1303 0.2208 0.067 Uiso 1 1 calc R . .
C6 C -0.7544(6) 0.9639(7) 0.2009(2) 0.085(3) Uani 1 1 d . . .
H6A H -0.7325 0.9277 0.1800 0.102 Uiso 1 1 calc R . .
H6B H -0.8303 0.9492 0.2029 0.102 Uiso 1 1 calc R . .
H6C H -0.7130 0.9307 0.2205 0.102 Uiso 1 1 calc R . .
C7 C -0.5474(5) 1.1333(6) 0.22657(16) 0.0508(17) Uani 1 1 d . . .
H7A H -0.4756 1.1065 0.2215 0.061 Uiso 1 1 calc R . .
H7B H -0.5734 1.0811 0.2441 0.061 Uiso 1 1 calc R . .
C8 C -0.5394(8) 1.2561(8) 0.2405(2) 0.106(3) Uani 1 1 d . . .
H8A H -0.5131 1.3081 0.2234 0.128 Uiso 1 1 calc R . .
H8B H -0.4902 1.2573 0.2609 0.128 Uiso 1 1 calc R . .
H8C H -0.6099 1.2822 0.2464 0.128 Uiso 1 1 calc R . .
C9 C -0.3987(5) 1.0884(6) 0.04099(16) 0.0466(16) Uani 1 1 d . . .
H9A H -0.3269 1.1204 0.0382 0.056 Uiso 1 1 calc R . .
H9B H -0.4246 1.0520 0.0192 0.056 Uiso 1 1 calc R . .
C10 C -0.3910(5) 0.9954(6) 0.06885(17) 0.0486(17) Uani 1 1 d . . .
H10A H -0.4598 0.9545 0.0700 0.058 Uiso 1 1 calc R . .
H10B H -0.3353 0.9375 0.0645 0.058 Uiso 1 1 calc R . .
C11 C -0.3165(4) 0.9891(5) 0.12851(16) 0.0377(14) Uani 1 1 d . . .
H11A H -0.2592 0.9391 0.1207 0.045 Uiso 1 1 calc R . .
H11B H -0.3713 0.9389 0.1378 0.045 Uiso 1 1 calc R . .
C12 C -0.2712(4) 1.0756(5) 0.15568(16) 0.0308(13) Uani 1 1 d . . .
C13 C -0.2273(5) 0.9098(6) 0.19489(19) 0.0495(17) Uani 1 1 d . . .
H13A H -0.1588 0.8901 0.2074 0.059 Uiso 1 1 calc R . .
H13B H -0.2342 0.8616 0.1741 0.059 Uiso 1 1 calc R . .
C14 C -0.3206(7) 0.8813(7) 0.2174(2) 0.086(3) Uani 1 1 d . . .
H14A H -0.3038 0.9113 0.2404 0.103 Uiso 1 1 calc R . .
H14B H -0.3305 0.7969 0.2183 0.103 Uiso 1 1 calc R . .
H14C H -0.3861 0.9178 0.2076 0.103 Uiso 1 1 calc R . .
C15 C -0.1775(5) 1.1203(6) 0.21080(18) 0.0582(19) Uani 1 1 d . . .
H15A H -0.1889 1.0915 0.2339 0.070 Uiso 1 1 calc R . .
H15B H -0.2129 1.1968 0.2080 0.070 Uiso 1 1 calc R . .
C16 C -0.0576(6) 1.1353(8) 0.2074(2) 0.087(3) Uani 1 1 d . . .
H16A H -0.0208 1.0623 0.2134 0.105 Uiso 1 1 calc R . .
H16B H -0.0301 1.1971 0.2227 0.105 Uiso 1 1 calc R . .
H16C H -0.0454 1.1561 0.1839 0.105 Uiso 1 1 calc R . .
C17 C -0.4540(5) 1.2890(6) 0.02616(16) 0.0475(17) Uani 1 1 d . . .
H17A H -0.4783 1.2691 0.0025 0.057 Uiso 1 1 calc R . .
H17B H -0.3767 1.3059 0.0269 0.057 Uiso 1 1 calc R . .
C18 C -0.5132(5) 1.3965(6) 0.03714(15) 0.0506(18) Uani 1 1 d . . .
H18A H -0.4869 1.4666 0.0259 0.061 Uiso 1 1 calc R . .
H18B H -0.5904 1.3886 0.0309 0.061 Uiso 1 1 calc R . .
C19 C -0.5304(5) 1.5145(5) 0.08777(17) 0.0438(15) Uani 1 1 d . . .
H19A H -0.5941 1.5427 0.0740 0.053 Uiso 1 1 calc R . .
H19B H -0.4741 1.5745 0.0875 0.053 Uiso 1 1 calc R . .
C20 C -0.5579(4) 1.4902(5) 0.12442(15) 0.0334(14) Uani 1 1 d . . .
C21 C -0.6309(5) 1.6928(6) 0.1277(2) 0.057(2) Uani 1 1 d . . .
H21A H -0.6934 1.7228 0.1388 0.068 Uiso 1 1 calc R . .
H21B H -0.6521 1.6837 0.1032 0.068 Uiso 1 1 calc R . .
C22 C -0.5427(6) 1.7815(6) 0.1317(3) 0.083(3) Uani 1 1 d . . .
H22A H -0.5252 1.7964 0.1559 0.100 Uiso 1 1 calc R . .
H22B H -0.5660 1.8540 0.1204 0.100 Uiso 1 1 calc R . .
H22C H -0.4796 1.7518 0.1214 0.100 Uiso 1 1 calc R . .
C23 C -0.6306(6) 1.5526(7) 0.1779(2) 0.069(2) Uani 1 1 d . . .
H23A H -0.7085 1.5637 0.1784 0.082 Uiso 1 1 calc R . .
H23B H -0.6158 1.4696 0.1829 0.082 Uiso 1 1 calc R . .
C24 C -0.5820(11) 1.6171(11) 0.2041(3) 0.194(7) Uani 1 1 d . . .
H24A H -0.5080 1.6327 0.1994 0.232 Uiso 1 1 calc R . .
H24B H -0.5835 1.5736 0.2254 0.232 Uiso 1 1 calc R . .
H24C H -0.6200 1.6909 0.2061 0.232 Uiso 1 1 calc R . .
C25 C -0.2193(4) 1.4203(5) 0.13708(15) 0.0322(13) Uani 1 1 d . . .
C26 C -0.1346(4) 1.3645(5) 0.11941(15) 0.0307(13) Uani 1 1 d . A .
C27 C -0.0278(4) 1.3597(5) 0.13190(17) 0.0389(15) Uani 1 1 d . . .
H27 H 0.0235 1.3213 0.1194 0.047 Uiso 1 1 calc R A .
C28 C 0.0018(4) 1.4119(5) 0.16265(17) 0.0391(15) Uani 1 1 d . A .
C29 C -0.0713(5) 1.4760(6) 0.18030(18) 0.0481(17) Uani 1 1 d . . .
H29 H -0.0487 1.5152 0.2007 0.058 Uiso 1 1 calc R A .
C30 C -0.1765(5) 1.4816(6) 0.16763(17) 0.0425(15) Uani 1 1 d . A .
C31 C -0.1219(6) 0.6918(6) 0.1003(2) 0.0560(19) Uani 1 1 d . . .
C32 C -0.0107(5) 0.6810(5) 0.11592(19) 0.0471(17) Uani 1 1 d . . .
C33 C 0.0660(5) 0.6117(6) 0.10164(19) 0.0505(17) Uani 1 1 d . . .
H33 H 0.1345 0.6039 0.1132 0.061 Uiso 1 1 calc R . .
C34 C 0.0440(5) 0.5541(6) 0.07095(19) 0.0459(17) Uani 1 1 d . . .
C35 C -0.0597(5) 0.5599(6) 0.05377(19) 0.0491(18) Uani 1 1 d . . .
H35 H -0.0756 0.5192 0.0331 0.059 Uiso 1 1 calc R . .
C36 C -0.1365(5) 0.6264(6) 0.06805(19) 0.0481(17) Uani 1 1 d . . .
C37 C 0.1381(4) 0.9117(5) 0.08014(16) 0.0355(14) Uani 1 1 d . . .
C38 C 0.1419(4) 0.8473(5) 0.04734(16) 0.0394(15) Uani 1 1 d . . .
C39 C 0.0581(5) 0.8329(5) 0.02288(17) 0.0408(15) Uani 1 1 d . . .
H39 H 0.0654 0.7851 0.0036 0.049 Uiso 1 1 calc R . .
C40 C -0.0389(4) 0.8917(6) 0.02757(18) 0.0432(16) Uani 1 1 d . . .
C41 C -0.0500(4) 0.9607(5) 0.05636(18) 0.0407(16) Uani 1 1 d . . .
H41 H -0.1149 1.0006 0.0589 0.049 Uiso 1 1 calc R . .
C42 C 0.0338(4) 0.9711(5) 0.08141(16) 0.0344(14) Uani 1 1 d . . .

loop_
_atom_site_aniso_label
_atom_site_aniso_U_11
_atom_site_aniso_U_22
_atom_site_aniso_U_33
_atom_site_aniso_U_23
_atom_site_aniso_U_13
_atom_site_aniso_U_12
Er 0.02647(12) 0.03248(14) 0.02114(12) -0.00056(16) 0.00109(8) -0.00078(15)
O1 0.0274(18) 0.055(3) 0.028(2) 0.004(2) -0.0019(17) -0.0052(18)
O2 0.0270(18) 0.044(2) 0.024(2) 0.0068(19) -0.0005(16) 0.0001(17)
O3 0.046(2) 0.040(2) 0.030(2) -0.010(2) -0.0030(19) 0.0005(19)
O4 0.0292(18) 0.031(2) 0.029(2) 0.0008(19) 0.0006(16) -0.0004(17)
O5 0.049(2) 0.050(3) 0.023(2) 0.012(2) -0.0005(18) 0.007(2)
O6 0.041(2) 0.039(2) 0.039(3) 0.009(2) 0.0104(19) 0.0078(19)
O7 0.032(2) 0.030(2) 0.044(3) 0.001(2) 0.0014(18) -0.0028(17)
O8 0.046(2) 0.065(3) 0.045(3) -0.010(2) 0.018(2) -0.002(2)
O9 0.041(2) 0.052(3) 0.028(2) 0.000(2) -0.0015(17) -0.009(2)
O10 0.040(3) 0.105(5) 0.121(6) -0.059(4) -0.004(3) 0.012(3)
O11 0.063(3) 0.118(5) 0.064(4) -0.019(4) -0.021(3) 0.002(3)
O12 0.125(5) 0.125(6) 0.064(4) -0.027(5) 0.014(4) 0.044(4)
O13 0.055(4) 0.153(10) 0.110(9) -0.065(7) 0.007(5) 0.023(6)
O13' 0.055(4) 0.153(10) 0.110(9) -0.065(7) 0.007(5) 0.023(6)
O14 0.068(3) 0.069(3) 0.122(5) -0.021(4) 0.017(3) 0.026(3)
O15 0.116(5) 0.074(4) 0.083(5) -0.027(4) 0.013(4) 0.010(4)
O16 0.101(4) 0.089(4) 0.077(4) -0.021(4) -0.016(4) 0.000(4)
O17 0.064(3) 0.103(5) 0.103(6) -0.010(4) 0.005(3) 0.024(3)
O18 0.103(4) 0.085(4) 0.066(4) -0.025(4) 0.027(3) 0.012(3)
O19 0.069(4) 0.086(4) 0.133(7) -0.005(5) -0.010(4) -0.018(3)
O20 0.112(5) 0.087(5) 0.204(10) 0.001(6) -0.064(5) 0.032(4)
O21 0.044(2) 0.058(3) 0.047(3) -0.005(3) -0.012(2) 0.012(2)
O22 0.042(3) 0.092(4) 0.081(4) -0.008(4) 0.011(3) 0.004(3)
O23 0.078(4) 0.068(3) 0.119(6) -0.030(4) 0.035(4) 0.007(3)
O24 0.082(4) 0.097(4) 0.063(4) -0.024(4) -0.026(3) -0.005(3)
O25 0.051(3) 0.088(4) 0.070(4) -0.003(3) -0.020(3) -0.001(3)
O26 0.041(2) 0.066(3) 0.077(4) -0.014(3) 0.014(2) 0.007(2)
O27 0.046(3) 0.088(4) 0.073(4) -0.038(3) -0.006(2) -0.002(3)
N1 0.036(2) 0.059(3) 0.020(3) -0.007(3) 0.004(2) -0.007(2)
N2 0.037(2) 0.053(3) 0.034(3) 0.008(3) 0.008(2) -0.002(2)
N3 0.056(3) 0.031(3) 0.030(3) 0.003(2) 0.000(3) 0.010(2)
N4 0.045(3) 0.031(3) 0.047(3) 0.002(3) 0.005(2) 0.010(2)
N5 0.042(3) 0.040(3) 0.031(3) 0.000(2) 0.005(2) -0.002(2)
N6 0.038(3) 0.060(4) 0.078(5) -0.012(4) -0.005(3) -0.007(3)
N7 0.048(4) 0.166(8) 0.105(7) -0.099(7) 0.019(4) -0.014(5)
N8 0.058(4) 0.061(4) 0.084(5) 0.010(4) 0.001(4) -0.001(4)
N9 0.078(4) 0.049(4) 0.062(4) 0.004(4) 0.012(3) -0.010(4)
N10 0.066(4) 0.064(4) 0.059(5) 0.001(4) 0.023(4) 0.000(3)
N11 0.052(3) 0.057(4) 0.042(3) 0.006(3) 0.014(3) 0.009(3)
N12 0.055(3) 0.057(4) 0.051(4) 0.002(3) -0.013(3) -0.019(3)
N13 0.042(3) 0.046(3) 0.053(4) 0.000(3) 0.005(3) 0.004(3)
C1 0.047(3) 0.068(5) 0.026(3) -0.008(3) 0.002(3) -0.016(3)
C2 0.030(3) 0.070(4) 0.026(3) 0.000(3) -0.009(3) -0.002(3)
C3 0.033(3) 0.045(3) 0.018(3) -0.004(3) 0.003(2) 0.000(3)
C4 0.037(3) 0.032(3) 0.030(3) -0.001(3) 0.007(3) -0.002(3)
C5 0.041(3) 0.092(6) 0.036(4) 0.007(4) 0.015(3) -0.002(4)
C6 0.082(5) 0.100(7) 0.073(6) 0.029(6) 0.005(5) -0.038(5)
C7 0.058(4) 0.071(5) 0.023(3) 0.010(4) 0.004(3) -0.006(4)
C8 0.136(8) 0.107(7) 0.070(6) -0.033(7) -0.033(6) 0.002(7)
C9 0.048(3) 0.061(4) 0.031(4) -0.020(4) 0.003(3) -0.009(3)
C10 0.059(4) 0.049(4) 0.038(4) -0.017(4) -0.001(3) -0.006(3)
C11 0.043(3) 0.031(3) 0.041(4) -0.002(3) 0.010(3) 0.002(3)
C12 0.028(3) 0.032(3) 0.033(3) 0.001(3) 0.007(3) 0.002(2)
C13 0.068(4) 0.040(4) 0.040(4) 0.004(4) 0.005(4) 0.007(3)
C14 0.138(7) 0.049(4) 0.074(6) 0.013(5) 0.032(6) -0.006(5)
C15 0.084(5) 0.050(4) 0.038(4) -0.008(4) -0.012(4) 0.007(4)
C16 0.086(6) 0.110(7) 0.063(6) 0.000(6) -0.010(5) -0.039(5)
C17 0.051(3) 0.072(5) 0.019(3) 0.000(3) 0.001(3) -0.005(3)
C18 0.064(4) 0.069(5) 0.019(3) 0.021(4) 0.001(3) 0.000(4)
C19 0.052(4) 0.045(4) 0.034(4) 0.012(3) 0.002(3) 0.007(3)
C20 0.026(3) 0.044(4) 0.029(3) 0.008(3) -0.003(2) -0.006(3)
C21 0.052(4) 0.042(4) 0.074(6) 0.002(4) -0.009(4) 0.006(3)
C22 0.078(5) 0.052(5) 0.116(8) 0.010(5) -0.012(5) -0.012(4)
C23 0.100(6) 0.049(4) 0.061(5) 0.004(4) 0.034(5) 0.006(4)
C24 0.35(2) 0.177(13) 0.051(7) -0.023(9) -0.001(10) -0.142(14)
C25 0.039(3) 0.026(3) 0.031(3) 0.003(3) 0.005(3) -0.003(3)
C26 0.032(3) 0.028(3) 0.032(3) -0.001(3) 0.005(2) -0.010(2)
C27 0.035(3) 0.037(3) 0.046(4) -0.007(3) 0.013(3) 0.000(3)
C28 0.032(3) 0.044(4) 0.041(4) -0.002(3) -0.003(3) -0.002(3)
C29 0.046(3) 0.055(4) 0.043(4) -0.011(4) 0.001(3) -0.008(3)
C30 0.039(3) 0.052(4) 0.038(4) -0.012(3) 0.008(3) 0.002(3)
C31 0.063(4) 0.037(4) 0.069(6) 0.007(4) 0.009(4) 0.008(4)
C32 0.059(4) 0.032(3) 0.052(5) 0.001(3) 0.010(3) -0.003(3)
C33 0.050(4) 0.047(4) 0.055(5) 0.010(4) 0.007(3) -0.006(3)
C34 0.056(4) 0.038(4) 0.046(5) 0.002(3) 0.018(3) -0.002(3)
C35 0.067(5) 0.038(4) 0.043(5) 0.004(3) 0.010(4) -0.005(3)
C36 0.050(4) 0.037(3) 0.057(5) 0.012(4) 0.003(3) -0.003(3)
C37 0.036(3) 0.037(3) 0.033(3) 0.007(3) 0.001(3) -0.001(3)
C38 0.041(3) 0.044(4) 0.035(4) 0.006(3) 0.010(3) 0.002(3)
C39 0.053(4) 0.036(3) 0.033(4) 0.002(3) 0.003(3) -0.007(3)
C40 0.039(3) 0.046(4) 0.042(4) 0.009(3) -0.008(3) -0.012(3)
C41 0.030(3) 0.040(3) 0.052(5) 0.008(4) -0.004(3) 0.000(3)
C42 0.037(3) 0.036(3) 0.030(4) -0.008(3) 0.000(3) -0.002(3)

loop_
_atom_type_symbol
_atom_type_description
_atom_type_scat_dispersion_real
_atom_type_scat_dispersion_imag
_atom_type_scat_source
C C 0.0033 0.0016 'International Tables Vol C Tables 4.2.6.8 and 6.1.1.4'
H H 0.0000 0.0000 'International Tables Vol C Tables 4.2.6.8 and 6.1.1.4'
N N 0.0061 0.0033 'International Tables Vol C Tables 4.2.6.8 and 6.1.1.4'
O O 0.0106 0.0060 'International Tables Vol C Tables 4.2.6.8 and 6.1.1.4'
Er Er -0.2586 4.9576 'International Tables Vol C Tables 4.2.6.8 and 6.1.1.4'

loop_
_geom_angle_atom_site_label_1
_geom_angle_atom_site_label_2
_geom_angle_atom_site_label_3
_geom_angle
_geom_angle_site_symmetry_1
_geom_angle_site_symmetry_3
_geom_angle_publ_flag
O7 Er O4 75.05(13) . . ?
O7 Er O2 110.90(14) . . ?
O4 Er O2 70.19(12) . . ?
O7 Er O6 73.69(13) . . ?
O4 Er O6 117.61(14) . . ?
O2 Er O6 72.82(13) . . ?
O7 Er O3 129.36(12) . . ?
O4 Er O3 63.88(13) . . ?
O2 Er O3 82.46(14) . . ?
O6 Er O3 151.80(14) . . ?
O7 Er O5 76.04(14) . . ?
O4 Er O5 148.60(13) . . ?
O2 Er O5 132.82(12) . . ?
O6 Er O5 64.51(14) . . ?
O3 Er O5 130.58(14) . . ?
O7 Er O1 150.16(13) . . ?
O4 Er O1 124.83(13) . . ?
O2 Er O1 64.44(12) . . ?
O6 Er O1 76.98(14) . . ?
O3 Er O1 80.29(13) . . ?
O5 Er O1 86.56(13) . . ?
O7 Er O9 67.32(13) . . ?
O4 Er O9 73.77(13) . . ?
O2 Er O9 142.77(12) . . ?
O6 Er O9 134.66(13) . . ?
O3 Er O9 73.54(13) . . ?
O5 Er O9 84.00(13) . . ?
O1 Er O9 135.42(13) . . ?
O7 Er N1 125.13(15) . . ?
O4 Er N1 125.47(14) . . ?
O2 Er N1 123.79(14) . . ?
O6 Er N1 116.76(15) . . ?
O3 Er N1 66.58(15) . . ?
O5 Er N1 64.70(15) . . ?
O1 Er N1 64.89(13) . . ?
O9 Er N1 71.72(13) . . ?
C3 O1 C2 112.2(4) . . ?
C3 O1 Er 118.6(3) . . ?
C2 O1 Er 118.4(3) . . ?
C4 O2 Er 123.2(4) . . ?
C11 O3 C10 115.1(4) . . ?
C11 O3 Er 119.2(3) . . ?
C10 O3 Er 124.4(4) . . ?
C12 O4 Er 119.6(3) . . ?
C19 O5 C18 113.8(5) . . ?
C19 O5 Er 119.9(3) . . ?
C18 O5 Er 126.2(4) . . ?
C20 O6 Er 123.3(4) . . ?
C25 O7 Er 126.2(4) . . ?
N5 O9 Er 133.8(3) . . ?
C9 N1 C17 109.3(4) . . ?
C9 N1 C1 109.3(5) . . ?
C17 N1 C1 110.9(5) . . ?
C9 N1 Er 107.8(3) . . ?
C17 N1 Er 106.8(3) . . ?
C1 N1 Er 112.6(3) . . ?
C4 N2 C5 124.1(5) . . ?
C4 N2 C7 119.1(5) . . ?
C5 N2 C7 116.7(5) . . ?
C12 N3 C15 120.6(5) . . ?
C12 N3 C13 122.4(5) . . ?
C15 N3 C13 117.0(5) . . ?
C20 N4 C21 123.3(6) . . ?
C20 N4 C23 119.8(5) . . ?
C21 N4 C23 116.8(6) . . ?
O8 N5 O9 121.3(5) . . ?
O8 N5 C26 119.5(5) . . ?
O9 N5 C26 119.2(4) . . ?
O10 N6 O11 123.8(6) . . ?
O10 N6 C28 117.9(6) . . ?
O11 N6 C28 118.3(6) . . ?
O12 N7 O13 111.5(9) . . ?
O12 N7 O13' 103.6(9) . . ?
O13 N7 O13' 81.5(9) . . ?
O12 N7 C30 118.5(6) . . ?
O13 N7 C30 121.9(8) . . ?
O13' N7 C30 111.8(8) . . ?
O20 N8 O19 124.1(7) . . ?
O20 N8 C36 118.7(7) . . ?
O19 N8 C36 117.3(6) . . ?
O15 N9 O16 121.7(7) . . ?
O15 N9 C32 119.2(7) . . ?
O16 N9 C32 119.1(7) . . ?
O18 N10 O17 124.6(7) . . ?
O18 N10 C34 117.6(7) . . ?
O17 N10 C34 117.8(7) . . ?
O23 N11 O22 122.8(6) . . ?
O23 N11 C38 118.9(6) . . ?
O22 N11 C38 118.3(6) . . ?
O24 N12 O25 123.1(6) . . ?
O24 N12 C40 118.8(6) . . ?
O25 N12 C40 118.0(6) . . ?
O27 N13 O26 121.6(6) . . ?
O27 N13 C42 119.6(5) . . ?
O26 N13 C42 118.8(5) . . ?
N1 C1 C2 114.4(5) . . ?
O1 C2 C1 104.7(4) . . ?
O1 C3 C4 106.9(4) . . ?
O2 C4 N2 122.8(5) . . ?
O2 C4 C3 117.8(5) . . ?
N2 C4 C3 119.3(5) . . ?
N2 C5 C6 112.8(6) . . ?
N2 C7 C8 112.7(6) . . ?
N1 C9 C10 112.2(5) . . ?
O3 C10 C9 105.4(5) . . ?
O3 C11 C12 105.9(4) . . ?
O4 C12 N3 122.6(6) . . ?
O4 C12 C11 117.0(5) . . ?
N3 C12 C11 120.4(5) . . ?
N3 C13 C14 111.3(5) . . ?
N3 C15 C16 112.3(6) . . ?
N1 C17 C18 111.3(5) . . ?
O5 C18 C17 107.2(5) . . ?
O5 C19 C20 107.2(5) . . ?
O6 C20 N4 122.8(6) . . ?
O6 C20 C19 118.0(6) . . ?
N4 C20 C19 119.2(5) . . ?
N4 C21 C22 114.2(5) . . ?
C24 C23 N4 118.9(8) . . ?
O7 C25 C26 126.0(5) . . ?
O7 C25 C30 122.6(5) . . ?
C26 C25 C30 111.5(5) . . ?
C27 C26 C25 124.3(5) . . ?
C27 C26 N5 116.5(5) . . ?
C25 C26 N5 119.2(5) . . ?
C28 C27 C26 118.9(5) . . ?
C27 C28 C29 121.4(5) . . ?
C27 C28 N6 119.5(6) . . ?
C29 C28 N6 119.1(6) . . ?
C30 C29 C28 119.3(6) . . ?
C29 C30 C25 124.1(6) . . ?
C29 C30 N7 119.0(6) . . ?
C25 C30 N7 116.9(5) . . ?
O14 C31 C36 124.3(7) . . ?
O14 C31 C32 124.1(7) . . ?
C36 C31 C32 111.5(6) . . ?
C33 C32 N9 117.5(6) . . ?
C33 C32 C31 122.3(7) . . ?
N9 C32 C31 120.1(6) . . ?
C34 C33 C32 121.4(6) . . ?
C33 C34 C35 120.6(6) . . ?
C33 C34 N10 119.2(7) . . ?
C35 C34 N10 120.2(7) . . ?
C36 C35 C34 118.2(7) . . ?
C35 C36 C31 125.8(6) . . ?
C35 C36 N8 116.2(7) . . ?
C31 C36 N8 117.9(6) . . ?
O21 C37 C42 126.2(6) . . ?
O21 C37 C38 123.7(5) . . ?
C42 C37 C38 110.0(5) . . ?
C39 C38 C37 126.2(5) . . ?
C39 C38 N11 116.4(6) . . ?
C37 C38 N11 117.3(5) . . ?
C38 C39 C40 118.0(6) . . ?
C41 C40 C39 120.9(5) . . ?
C41 C40 N12 119.5(6) . . ?
C39 C40 N12 119.5(6) . . ?
C42 C41 C40 120.5(6) . . ?
C41 C42 N13 115.8(5) . . ?
C41 C42 C37 124.1(6) . . ?
N13 C42 C37 120.0(5) . . ?

loop_
_geom_bond_atom_site_label_1
_geom_bond_atom_site_label_2
_geom_bond_distance
_geom_bond_site_symmetry_2
_geom_bond_publ_flag
Er O7 2.283(4) . ?
Er O4 2.320(3) . ?
Er O2 2.334(4) . ?
Er O6 2.336(4) . ?
Er O3 2.373(4) . ?
Er O5 2.393(4) . ?
Er O1 2.406(3) . ?
Er O9 2.480(4) . ?
Er N1 2.613(5) . ?
O1 C3 1.427(6) . ?
O1 C2 1.434(7) . ?
O2 C4 1.245(6) . ?
O3 C11 1.416(7) . ?
O3 C10 1.456(7) . ?
O4 C12 1.259(6) . ?
O5 C19 1.414(7) . ?
O5 C18 1.439(7) . ?
O6 C20 1.246(6) . ?
O7 C25 1.258(6) . ?
O8 N5 1.205(6) . ?
O9 N5 1.251(5) . ?
O10 N6 1.211(7) . ?
O11 N6 1.214(8) . ?
O12 N7 1.215(4) . ?
O13 N7 1.256(5) . ?
O13' N7 1.258(5) . ?
O14 C31 1.229(8) . ?
O15 N9 1.219(7) . ?
O16 N9 1.239(8) . ?
O17 N10 1.234(8) . ?
O18 N10 1.207(8) . ?
O19 N8 1.200(8) . ?
O20 N8 1.189(7) . ?
O21 C37 1.222(6) . ?
O22 N11 1.232(7) . ?
O23 N11 1.218(7) . ?
O24 N12 1.227(7) . ?
O25 N12 1.241(7) . ?
O26 N13 1.224(6) . ?
O27 N13 1.219(6) . ?
N1 C9 1.479(7) . ?
N1 C17 1.484(8) . ?
N1 C1 1.499(7) . ?
N2 C4 1.314(7) . ?
N2 C5 1.470(7) . ?
N2 C7 1.475(8) . ?
N3 C12 1.301(7) . ?
N3 C15 1.467(8) . ?
N3 C13 1.484(7) . ?
N4 C20 1.324(7) . ?
N4 C21 1.471(8) . ?
N4 C23 1.472(9) . ?
N5 C26 1.455(7) . ?
N6 C28 1.464(7) . ?
N7 C30 1.445(8) . ?
N8 C36 1.469(8) . ?
N9 C32 1.438(9) . ?
N10 C34 1.463(8) . ?
N11 C38 1.470(7) . ?
N12 C40 1.437(8) . ?
N13 C42 1.445(8) . ?
C1 C2 1.500(8) . ?
C3 C4 1.516(8) . ?
C5 C6 1.494(10) . ?
C7 C8 1.486(10) . ?
C9 C10 1.502(9) . ?
C11 C12 1.511(8) . ?
C13 C14 1.527(9) . ?
C15 C16 1.504(9) . ?
C17 C18 1.493(9) . ?
C19 C20 1.508(8) . ?
C21 C22 1.477(9) . ?
C23 C24 1.352(12) . ?
C25 C26 1.435(7) . ?
C25 C30 1.437(8) . ?
C26 C27 1.371(7) . ?
C27 C28 1.354(8) . ?
C28 C29 1.375(8) . ?
C29 C30 1.356(8) . ?
C31 C36 1.451(10) . ?
C31 C32 1.464(9) . ?
C32 C33 1.374(9) . ?
C33 C34 1.363(9) . ?
C34 C35 1.401(9) . ?
C35 C36 1.356(9) . ?
C37 C42 1.454(7) . ?
C37 C38 1.467(8) . ?
C38 C39 1.360(8) . ?
C39 C40 1.391(8) . ?
C40 C41 1.374(9) . ?
C41 C42 1.371(8) . ?

loop_
_geom_torsion_atom_site_label_1
_geom_torsion_atom_site_label_2
_geom_torsion_atom_site_label_3
_geom_torsion_atom_site_label_4
_geom_torsion
_geom_torsion_site_symmetry_1
_geom_torsion_site_symmetry_2
_geom_torsion_site_symmetry_3
_geom_torsion_site_symmetry_4
_geom_torsion_publ_flag
O7 Er O1 C3 -61.4(5) . . . . ?
O4 Er O1 C3 64.2(4) . . . . ?
O2 Er O1 C3 26.4(4) . . . . ?
O6 Er O1 C3 -50.6(4) . . . . ?
O3 Er O1 C3 112.6(4) . . . . ?
O5 Er O1 C3 -115.2(4) . . . . ?
O9 Er O1 C3 166.9(3) . . . . ?
N1 Er O1 C3 -178.8(4) . . . . ?
O7 Er O1 C2 80.1(5) . . . . ?
O4 Er O1 C2 -154.3(4) . . . . ?
O2 Er O1 C2 167.9(4) . . . . ?
O6 Er O1 C2 90.9(4) . . . . ?
O3 Er O1 C2 -105.9(4) . . . . ?
O5 Er O1 C2 26.3(4) . . . . ?
O9 Er O1 C2 -51.5(5) . . . . ?
N1 Er O1 C2 -37.3(4) . . . . ?
O7 Er O2 C4 123.6(4) . . . . ?
O4 Er O2 C4 -172.0(5) . . . . ?
O6 Er O2 C4 59.2(4) . . . . ?
O3 Er O2 C4 -107.1(4) . . . . ?
O5 Er O2 C4 33.4(5) . . . . ?
O1 Er O2 C4 -24.3(4) . . . . ?
O9 Er O2 C4 -156.8(4) . . . . ?
N1 Er O2 C4 -51.9(5) . . . . ?
O7 Er O3 C11 69.6(4) . . . . ?
O4 Er O3 C11 30.3(3) . . . . ?
O2 Er O3 C11 -41.3(4) . . . . ?
O6 Er O3 C11 -69.9(5) . . . . ?
O5 Er O3 C11 176.6(3) . . . . ?
O1 Er O3 C11 -106.5(4) . . . . ?
O9 Er O3 C11 109.9(4) . . . . ?
N1 Er O3 C11 -173.3(4) . . . . ?
O7 Er O3 C10 -123.7(4) . . . . ?
O4 Er O3 C10 -163.0(5) . . . . ?
O2 Er O3 C10 125.4(4) . . . . ?
O6 Er O3 C10 96.8(5) . . . . ?
O5 Er O3 C10 -16.7(5) . . . . ?
O1 Er O3 C10 60.2(4) . . . . ?
O9 Er O3 C10 -83.4(4) . . . . ?
N1 Er O3 C10 -6.6(4) . . . . ?
O7 Er O4 C12 176.6(4) . . . . ?
O2 Er O4 C12 57.4(4) . . . . ?
O6 Er O4 C12 114.5(4) . . . . ?
O3 Er O4 C12 -33.8(4) . . . . ?
O5 Er O4 C12 -159.8(4) . . . . ?
O1 Er O4 C12 21.4(5) . . . . ?
O9 Er O4 C12 -113.1(4) . . . . ?
N1 Er O4 C12 -60.6(4) . . . . ?
O7 Er O5 C19 -54.7(4) . . . . ?
O4 Er O5 C19 -78.1(5) . . . . ?
O2 Er O5 C19 51.0(4) . . . . ?
O6 Er O5 C19 23.7(4) . . . . ?
O3 Er O5 C19 175.0(4) . . . . ?
O1 Er O5 C19 100.9(4) . . . . ?
O9 Er O5 C19 -122.7(4) . . . . ?
N1 Er O5 C19 164.7(4) . . . . ?
O7 Er O5 C18 130.7(4) . . . . ?
O4 Er O5 C18 107.2(5) . . . . ?
O2 Er O5 C18 -123.6(4) . . . . ?
O6 Er O5 C18 -151.0(5) . . . . ?
O3 Er O5 C18 0.3(5) . . . . ?
O1 Er O5 C18 -73.8(4) . . . . ?
O9 Er O5 C18 62.6(4) . . . . ?
N1 Er O5 C18 -10.0(4) . . . . ?
O7 Er O6 C20 60.4(4) . . . . ?
O4 Er O6 C20 123.2(4) . . . . ?
O2 Er O6 C20 179.0(4) . . . . ?
O3 Er O6 C20 -151.1(4) . . . . ?
O5 Er O6 C20 -21.6(4) . . . . ?
O1 Er O6 C20 -114.0(4) . . . . ?
O9 Er O6 C20 29.0(5) . . . . ?
N1 Er O6 C20 -61.2(4) . . . . ?
O4 Er O7 C25 23.9(4) . . . . ?
O2 Er O7 C25 85.3(5) . . . . ?
O6 Er O7 C25 149.2(5) . . . . ?
O3 Er O7 C25 -12.2(5) . . . . ?
O5 Er O7 C25 -143.8(5) . . . . ?
O1 Er O7 C25 160.1(4) . . . . ?
O9 Er O7 C25 -54.5(4) . . . . ?
N1 Er O7 C25 -99.3(5) . . . . ?
O7 Er O9 N5 39.3(5) . . . . ?
O4 Er O9 N5 -41.0(5) . . . . ?
O2 Er O9 N5 -55.9(6) . . . . ?
O6 Er O9 N5 72.0(5) . . . . ?
O3 Er O9 N5 -107.9(5) . . . . ?
O5 Er O9 N5 116.6(5) . . . . ?
O1 Er O9 N5 -164.5(4) . . . . ?
N1 Er O9 N5 -178.1(5) . . . . ?
O7 Er N1 C9 100.8(4) . . . . ?
O4 Er N1 C9 4.2(4) . . . . ?
O2 Er N1 C9 -84.4(4) . . . . ?
O6 Er N1 C9 -170.9(3) . . . . ?
O3 Er N1 C9 -21.9(3) . . . . ?
O5 Er N1 C9 149.6(4) . . . . ?
O1 Er N1 C9 -111.9(4) . . . . ?
O9 Er N1 C9 57.6(3) . . . . ?
O7 Er N1 C17 -16.6(4) . . . . ?
O4 Er N1 C17 -113.2(3) . . . . ?
O2 Er N1 C17 158.2(3) . . . . ?
O6 Er N1 C17 71.7(3) . . . . ?
O3 Er N1 C17 -139.3(4) . . . . ?
O5 Er N1 C17 32.1(3) . . . . ?
O1 Er N1 C17 130.7(4) . . . . ?
O9 Er N1 C17 -59.8(3) . . . . ?
O7 Er N1 C1 -138.6(4) . . . . ?
O4 Er N1 C1 124.8(4) . . . . ?
O2 Er N1 C1 36.2(5) . . . . ?
O6 Er N1 C1 -50.3(4) . . . . ?
O3 Er N1 C1 98.7(4) . . . . ?
O5 Er N1 C1 -89.8(4) . . . . ?
O1 Er N1 C1 8.7(4) . . . . ?
O9 Er N1 C1 178.2(4) . . . . ?
Er O9 N5 O8 165.4(4) . . . . ?
Er O9 N5 C26 -12.8(8) . . . . ?
C9 N1 C1 C2 136.6(6) . . . . ?
C17 N1 C1 C2 -102.7(6) . . . . ?
Er N1 C1 C2 16.9(7) . . . . ?
C3 O1 C2 C1 -158.2(5) . . . . ?
Er O1 C2 C1 58.0(6) . . . . ?
N1 C1 C2 O1 -45.1(7) . . . . ?
C2 O1 C3 C4 -170.1(5) . . . . ?
Er O1 C3 C4 -26.3(6) . . . . ?
Er O2 C4 N2 -161.8(4) . . . . ?
Er O2 C4 C3 19.1(7) . . . . ?
C5 N2 C4 O2 -175.9(6) . . . . ?
C7 N2 C4 O2 6.0(9) . . . . ?
C5 N2 C4 C3 3.2(9) . . . . ?
C7 N2 C4 C3 -175.0(5) . . . . ?
O1 C3 C4 O2 5.6(7) . . . . ?
O1 C3 C4 N2 -173.5(5) . . . . ?
C4 N2 C5 C6 95.0(8) . . . . ?
C7 N2 C5 C6 -86.8(8) . . . . ?
C4 N2 C7 C8 86.0(8) . . . . ?
C5 N2 C7 C8 -92.3(8) . . . . ?
C17 N1 C9 C10 164.5(5) . . . . ?
C1 N1 C9 C10 -73.9(6) . . . . ?
Er N1 C9 C10 48.7(5) . . . . ?
C11 O3 C10 C9 -160.0(5) . . . . ?
Er O3 C10 C9 32.8(6) . . . . ?
N1 C9 C10 O3 -53.1(6) . . . . ?
C10 O3 C11 C12 167.5(4) . . . . ?
Er O3 C11 C12 -24.6(5) . . . . ?
Er O4 C12 N3 -148.2(4) . . . . ?
Er O4 C12 C11 33.9(6) . . . . ?
C15 N3 C12 O4 -1.4(9) . . . . ?
C13 N3 C12 O4 177.0(5) . . . . ?
C15 N3 C12 C11 176.4(5) . . . . ?
C13 N3 C12 C11 -5.2(9) . . . . ?
O3 C11 C12 O4 -5.2(7) . . . . ?
O3 C11 C12 N3 176.9(5) . . . . ?
C12 N3 C13 C14 -96.7(8) . . . . ?
C15 N3 C13 C14 81.7(8) . . . . ?
C12 N3 C15 C16 -93.1(7) . . . . ?
C13 N3 C15 C16 88.5(8) . . . . ?
C9 N1 C17 C18 -170.6(5) . . . . ?
C1 N1 C17 C18 68.8(6) . . . . ?
Er N1 C17 C18 -54.2(5) . . . . ?
C19 O5 C18 C17 170.6(5) . . . . ?
Er O5 C18 C17 -14.5(7) . . . . ?
N1 C17 C18 O5 46.1(7) . . . . ?
C18 O5 C19 C20 151.7(5) . . . . ?
Er O5 C19 C20 -23.6(6) . . . . ?
Er O6 C20 N4 -162.9(4) . . . . ?
Er O6 C20 C19 17.2(7) . . . . ?
C21 N4 C20 O6 -176.7(5) . . . . ?
C23 N4 C20 O6 -0.7(9) . . . . ?
C21 N4 C20 C19 3.1(8) . . . . ?
C23 N4 C20 C19 179.1(6) . . . . ?
O5 C19 C20 O6 4.7(7) . . . . ?
O5 C19 C20 N4 -175.2(5) . . . . ?
C20 N4 C21 C22 -89.7(8) . . . . ?
C23 N4 C21 C22 94.2(8) . . . . ?
C20 N4 C23 C24 118.8(10) . . . . ?
C21 N4 C23 C24 -65.0(12) . . . . ?
Er O7 C25 C26 50.2(7) . . . . ?
Er O7 C25 C30 -130.8(5) . . . . ?
O7 C25 C26 C27 -174.6(6) . . . . ?
C30 C25 C26 C27 6.3(8) . . . . ?
O7 C25 C26 N5 3.9(8) . . . . ?
C30 C25 C26 N5 -175.2(5) . . . . ?
O8 N5 C26 C27 -20.6(8) . . . . ?
O9 N5 C26 C27 157.7(5) . . . . ?
O8 N5 C26 C25 160.8(5) . . . . ?
O9 N5 C26 C25 -21.0(8) . . . . ?
C25 C26 C27 C28 -1.0(9) . . . . ?
N5 C26 C27 C28 -179.5(5) . . . . ?
C26 C27 C28 C29 -4.5(10) . . . . ?
C26 C27 C28 N6 174.8(5) . . . . ?
O10 N6 C28 C27 11.5(10) . . . . ?
O11 N6 C28 C27 -167.1(7) . . . . ?
O10 N6 C28 C29 -169.2(6) . . . . ?
O11 N6 C28 C29 12.2(10) . . . . ?
C27 C28 C29 C30 3.8(10) . . . . ?
N6 C28 C29 C30 -175.5(6) . . . . ?
C28 C29 C30 C25 2.5(10) . . . . ?
C28 C29 C30 N7 -176.5(7) . . . . ?
O7 C25 C30 C29 173.8(6) . . . . ?
C26 C25 C30 C29 -7.0(9) . . . . ?
O7 C25 C30 N7 -7.1(10) . . . . ?
C26 C25 C30 N7 172.0(6) . . . . ?
O12 N7 C30 C29 -0.5(13) . . . . ?
O13 N7 C30 C29 145.7(10) . . . . ?
O13' N7 C30 C29 -120.8(9) . . . . ?
O12 N7 C30 C25 -179.6(8) . . . . ?
O13 N7 C30 C25 -33.4(13) . . . . ?
O13' N7 C30 C25 60.1(11) . . . . ?
O15 N9 C32 C33 151.8(6) . . . . ?
O16 N9 C32 C33 -27.1(9) . . . . ?
O15 N9 C32 C31 -31.0(9) . . . . ?
O16 N9 C32 C31 150.0(7) . . . . ?
O14 C31 C32 C33 173.7(7) . . . . ?
C36 C31 C32 C33 -3.0(9) . . . . ?
O14 C31 C32 N9 -3.3(11) . . . . ?
C36 C31 C32 N9 179.9(6) . . . . ?
N9 C32 C33 C34 -179.1(6) . . . . ?
C31 C32 C33 C34 3.7(10) . . . . ?
C32 C33 C34 C35 -2.9(10) . . . . ?
C32 C33 C34 N10 -179.6(6) . . . . ?
O18 N10 C34 C33 -173.9(7) . . . . ?
O17 N10 C34 C33 4.2(10) . . . . ?
O18 N10 C34 C35 9.4(10) . . . . ?
O17 N10 C34 C35 -172.5(7) . . . . ?
C33 C34 C35 C36 1.6(10) . . . . ?
N10 C34 C35 C36 178.2(6) . . . . ?
C34 C35 C36 C31 -1.2(10) . . . . ?
C34 C35 C36 N8 -179.0(6) . . . . ?
O14 C31 C36 C35 -174.9(7) . . . . ?
C32 C31 C36 C35 1.8(10) . . . . ?
O14 C31 C36 N8 2.9(11) . . . . ?
C32 C31 C36 N8 179.6(6) . . . . ?
O20 N8 C36 C35 -136.0(9) . . . . ?
O19 N8 C36 C35 43.6(10) . . . . ?
O20 N8 C36 C31 46.0(11) . . . . ?
O19 N8 C36 C31 -134.4(8) . . . . ?
O21 C37 C38 C39 169.8(6) . . . . ?
C42 C37 C38 C39 -6.6(9) . . . . ?
O21 C37 C38 N11 -8.0(9) . . . . ?
C42 C37 C38 N11 175.7(5) . . . . ?
O23 N11 C38 C39 -37.6(9) . . . . ?
O22 N11 C38 C39 142.8(6) . . . . ?
O23 N11 C38 C37 140.4(6) . . . . ?
O22 N11 C38 C37 -39.3(8) . . . . ?
C37 C38 C39 C40 5.4(9) . . . . ?
N11 C38 C39 C40 -176.9(5) . . . . ?
C38 C39 C40 C41 -1.0(9) . . . . ?
C38 C39 C40 N12 175.1(6) . . . . ?
O24 N12 C40 C41 177.3(6) . . . . ?
O25 N12 C40 C41 -1.0(9) . . . . ?
O24 N12 C40 C39 1.1(9) . . . . ?
O25 N12 C40 C39 -177.2(6) . . . . ?
C39 C40 C41 C42 -1.2(9) . . . . ?
N12 C40 C41 C42 -177.4(6) . . . . ?
C40 C41 C42 N13 176.8(5) . . . . ?
C40 C41 C42 C37 -0.5(10) . . . . ?
O27 N13 C42 C41 -155.7(6) . . . . ?
O26 N13 C42 C41 22.8(8) . . . . ?
O27 N13 C42 C37 21.7(9) . . . . ?
O26 N13 C42 C37 -159.8(6) . . . . ?
O21 C37 C42 C41 -172.3(6) . . . . ?
C38 C37 C42 C41 4.0(8) . . . . ?
O21 C37 C42 N13 10.6(9) . . . . ?
C38 C37 C42 N13 -173.2(5) . . . . ?
